data_2222346
loop_
_publ_author_name
'Xu, Hong'
'Sun, Hongshun'
'Xu, Ning'

_publ_section_title
;
 (<i>E</i>)-5-(2-Nitroprop-1-enyl)-2,3-dihydro-1-benzofuran
;
_journal_coeditor_code HK2683
_journal_issue 7
_journal_name_full 'Acta Crystallographica Section E'
_journal_page_first o1691
_journal_paper_doi 10.1107/S1600536809023277
_journal_volume 65
_journal_year 2009
_chemical_formula_iupac 'C11 H11 N O3'
_chemical_formula_moiety 'C11 H11 N O3'
_chemical_formula_sum 'C11 H11 N O3'
_chemical_formula_weight 205.21
_chemical_name_systematic
;
(<i>E</i>)-5-(2-Nitroprop-1-enyl)-2,3-dihydro-1-benzofuran
;
_space_group_IT_number 4
_symmetry_cell_setting monoclinic
_symmetry_space_group_name_Hall 'P 2yb'
_symmetry_space_group_name_H-M 'P 1 21 1'
_atom_sites_solution_hydrogens geom
_atom_sites_solution_primary direct
_atom_sites_solution_secondary difmap
_audit_creation_method SHELXL-97
_cell_angle_alpha 90.00
_cell_angle_beta 101.38(3)
_cell_angle_gamma 90.00
_cell_formula_units_Z 4
_cell_length_a 6.1280(12)
_cell_length_b 15.369(3)
_cell_length_c 11.193(2)
_cell_measurement_reflns_used 25
_cell_measurement_temperature 294(2)
_cell_measurement_theta_max 13
_cell_measurement_theta_min 10
_cell_volume 1033.4(4)
_computing_cell_refinement 'CAD-4 Software (Enraf--Nonius, 1989)'
_computing_data_collection 'CAD-4 Software (Enraf--Nonius, 1989)'
_computing_data_reduction 'XCAD4 (Harms & Wocadlo, 1995)'
_computing_molecular_graphics 'ORTEP-3 for Windows (Farrugia, 1997) and PLATON (Spek, 2009)'
_computing_publication_material 'SHELXL97 (Sheldrick, 2008) and PLATON (Spek, 2009)'
_computing_structure_refinement 'SHELXL97 (Sheldrick, 2008)'
_computing_structure_solution 'SHELXS97 (Sheldrick, 2008)'
_diffrn_ambient_temperature 293(2)
_diffrn_measured_fraction_theta_full 1.000
_diffrn_measured_fraction_theta_max 1.000
_diffrn_measurement_device_type 'Enraf--Nonius CAD-4'
_diffrn_measurement_method \w/2\q
_diffrn_radiation_monochromator graphite
_diffrn_radiation_source 'fine-focus sealed tube'
_diffrn_radiation_type MoK\a
_diffrn_radiation_wavelength 0.71073
_diffrn_reflns_av_R_equivalents 0.0309
_diffrn_reflns_av_sigmaI/netI 0.0438
_diffrn_reflns_limit_h_max 7
_diffrn_reflns_limit_h_min 0
_diffrn_reflns_limit_k_max 19
_diffrn_reflns_limit_k_min 0
_diffrn_reflns_limit_l_max 14
_diffrn_reflns_limit_l_min -14
_diffrn_reflns_number 2548
_diffrn_reflns_theta_full 26.97
_diffrn_reflns_theta_max 26.97
_diffrn_reflns_theta_min 1.86
_diffrn_standards_decay_% 1
_diffrn_standards_interval_time 120
_diffrn_standards_number 3
_exptl_absorpt_coefficient_mu 0.097
_exptl_absorpt_correction_T_max 0.9904
_exptl_absorpt_correction_T_min 0.9809
_exptl_absorpt_correction_type psi-scan
_exptl_absorpt_process_details '(North <i>et al.</i>,  1968)'
_exptl_crystal_colour colorless
_exptl_crystal_density_diffrn 1.319
_exptl_crystal_density_method 'not measured'
_exptl_crystal_description block
_exptl_crystal_F_000 432
_exptl_crystal_size_max 0.20
_exptl_crystal_size_mid 0.10
_exptl_crystal_size_min 0.10
_refine_diff_density_max 0.157
_refine_diff_density_min -0.140
_refine_ls_extinction_method none
_refine_ls_goodness_of_fit_ref 1.009
_refine_ls_hydrogen_treatment constr
_refine_ls_matrix_type full
_refine_ls_number_parameters 271
_refine_ls_number_reflns 2335
_refine_ls_restrained_S_all 1.008
_refine_ls_R_factor_all 0.1008
_refine_ls_R_factor_gt 0.0547
_refine_ls_shift/su_max 0.000
_refine_ls_shift/su_mean 0.000
_refine_ls_structure_factor_coef Fsqd
_refine_ls_weighting_details 'calc w=1/[\s^2^(Fo^2^)+(0.08P)^2^] where P=(Fo^2^+2Fc^2^)/3'
_refine_ls_weighting_scheme calc
_refine_ls_wR_factor_gt 0.1373
_refine_ls_wR_factor_ref 0.1628
_reflns_number_gt 1289
_reflns_number_total 2335
_reflns_threshold_expression I>2\s(I)
_cod_data_source_file hk2683.cif
_cod_data_source_block I
_cod_original_cell_volume 1033.5(4)
_cod_original_sg_symbol_H-M 'P 21'
_cod_database_code 2222346
_cod_database_fobs_code 2222346

loop_
_symmetry_equiv_pos_as_xyz
'x, y, z'
'-x, y+1/2, -z'

loop_
_atom_site_type_symbol
_atom_site_label
_atom_site_fract_x
_atom_site_fract_y
_atom_site_fract_z
_atom_site_U_iso_or_equiv
_atom_site_adp_type
_atom_site_calc_flag
_atom_site_refinement_flags
_atom_site_occupancy
_atom_site_disorder_assembly
_atom_site_disorder_group
O O1 0.7614(7) 0.4628(3) 0.6830(3) 0.0846(13) Uani d . 1 . .
O O2 0.2010(8) 0.4770(4) 0.0356(4) 0.1031(16) Uani d . 1 . .
O O3 0.2751(6) 0.3723(3) 0.1606(4) 0.0921(14) Uani d . 1 . .
O O4 0.2376(7) 0.6709(3) 0.6129(4) 0.0784(14) Uani d . 1 . .
O O5 -0.3141(7) 0.6604(4) -0.0306(5) 0.1172(19) Uani d . 1 . .
O O6 -0.2291(7) 0.7649(3) 0.0949(4) 0.0878(13) Uani d . 1 . .
N N1 0.3306(7) 0.4276(3) 0.0942(5) 0.0659(13) Uani d . 1 . .
N N2 -0.1822(7) 0.7083(3) 0.0289(4) 0.0636(12) Uani d . 1 . .
C C1 0.9850(13) 0.4324(5) 0.7308(6) 0.098(2) Uani d . 1 . .
H H1A 0.9828 0.3902 0.7950 0.118 Uiso calc R 1 . .
H H1B 1.0783 0.4808 0.7651 0.118 Uiso calc R 1 . .
C C2 0.9084(8) 0.4194(3) 0.5194(5) 0.0548(13) Uani d . 1 . .
C C3 0.7336(8) 0.4598(4) 0.5594(5) 0.0563(15) Uani d . 1 . .
C C4 1.0773(10) 0.3913(5) 0.6293(5) 0.0720(16) Uani d . 1 . .
H H4A 1.0837 0.3285 0.6369 0.086 Uiso calc R 1 . .
H H4B 1.2244 0.4135 0.6265 0.086 Uiso calc R 1 . .
C C5 0.9035(8) 0.4120(3) 0.3964(5) 0.0540(14) Uani d . 1 . .
H H5A 1.0207 0.3856 0.3687 0.065 Uiso calc R 1 . .
C C6 0.7209(7) 0.4443(3) 0.3137(5) 0.0490(12) Uani d . 1 . .
C C7 0.5452(8) 0.4844(4) 0.3565(5) 0.0550(14) Uani d . 1 . .
H H7A 0.4236 0.5060 0.3014 0.066 Uiso calc R 1 . .
C C8 0.5529(9) 0.4917(4) 0.4809(5) 0.0621(14) Uani d . 1 . .
H H8A 0.4370 0.5179 0.5101 0.074 Uiso calc R 1 . .
C C9 0.7270(8) 0.4392(4) 0.1835(5) 0.0627(16) Uani d . 1 . .
H H9A 0.8699 0.4389 0.1670 0.075 Uiso calc R 1 . .
C C10 0.5669(9) 0.4350(4) 0.0849(5) 0.0624(15) Uani d . 1 . .
C C11 0.5970(10) 0.4375(5) -0.0440(6) 0.084(2) Uani d . 1 . .
H H11A 0.7525 0.4424 -0.0456 0.126 Uiso calc R 1 . .
H H11B 0.5188 0.4866 -0.0846 0.126 Uiso calc R 1 . .
H H11C 0.5390 0.3849 -0.0847 0.126 Uiso calc R 1 . .
C C12 0.4566(12) 0.7054(5) 0.6645(5) 0.086(2) Uani d . 1 . .
H H12A 0.5519 0.6592 0.7046 0.103 Uiso calc R 1 . .
H H12B 0.4449 0.7498 0.7244 0.103 Uiso calc R 1 . .
C C13 0.3874(8) 0.7151(4) 0.4498(5) 0.0555(15) Uani d . 1 . .
C C14 0.2113(8) 0.6758(4) 0.4893(5) 0.0546(13) Uani d . 1 . .
C C15 0.5551(9) 0.7439(4) 0.5618(5) 0.0687(16) Uani d . 1 . .
H H15A 0.7020 0.7205 0.5614 0.082 Uiso calc R 1 . .
H H15B 0.5640 0.8069 0.5674 0.082 Uiso calc R 1 . .
C C16 0.3809(8) 0.7200(4) 0.3276(5) 0.0590(14) Uani d . 1 . .
H H16A 0.4996 0.7453 0.3001 0.071 Uiso calc R 1 . .
C C17 0.2018(8) 0.6882(4) 0.2430(5) 0.0512(13) Uani d . 1 . .
C C18 0.0343(9) 0.6479(3) 0.2890(5) 0.0588(14) Uani d . 1 . .
H H18A -0.0843 0.6241 0.2339 0.071 Uiso calc R 1 . .
C C19 0.0323(9) 0.6409(4) 0.4116(5) 0.0617(16) Uani d . 1 . .
H H19A -0.0839 0.6141 0.4397 0.074 Uiso calc R 1 . .
C C20 0.2089(8) 0.6926(4) 0.1136(5) 0.0617(14) Uani d U 1 . .
H H20A 0.3522 0.6917 0.0978 0.074 Uiso calc R 1 . .
C C21 0.0500(8) 0.6977(4) 0.0139(5) 0.0609(15) Uani d U 1 . .
C C22 0.0741(11) 0.6899(6) -0.1155(5) 0.096(2) Uani d . 1 . .
H H22A 0.2286 0.6834 -0.1187 0.144 Uiso calc R 1 . .
H H22B 0.0163 0.7413 -0.1593 0.144 Uiso calc R 1 . .
H H22C -0.0072 0.6400 -0.1518 0.144 Uiso calc R 1 . .

loop_
_atom_site_aniso_label
_atom_site_aniso_U_11
_atom_site_aniso_U_22
_atom_site_aniso_U_33
_atom_site_aniso_U_12
_atom_site_aniso_U_13
_atom_site_aniso_U_23
O1 0.106(3) 0.093(3) 0.061(3) 0.016(3) 0.032(2) 0.002(2)
O2 0.077(3) 0.119(4) 0.110(4) 0.027(3) 0.012(3) 0.014(3)
O3 0.070(3) 0.107(4) 0.104(3) -0.020(3) 0.028(2) 0.014(3)
O4 0.090(3) 0.088(4) 0.057(2) -0.010(3) 0.015(2) 0.004(2)
O5 0.064(2) 0.164(5) 0.117(4) -0.025(3) 0.002(3) -0.039(4)
O6 0.081(3) 0.091(3) 0.096(3) 0.032(3) 0.026(2) -0.004(3)
N1 0.052(3) 0.070(3) 0.076(3) 0.001(3) 0.015(2) -0.002(3)
N2 0.057(3) 0.074(3) 0.057(3) 0.002(3) 0.004(2) 0.004(3)
C1 0.109(5) 0.110(6) 0.073(5) 0.025(5) 0.010(4) 0.006(4)
C2 0.060(3) 0.048(3) 0.058(3) 0.005(3) 0.014(3) 0.007(3)
C3 0.062(4) 0.051(4) 0.062(4) -0.004(3) 0.026(3) 0.010(3)
C4 0.065(3) 0.074(4) 0.074(4) 0.011(3) 0.008(3) 0.015(3)
C5 0.047(3) 0.049(3) 0.066(4) 0.009(3) 0.012(3) -0.002(3)
C6 0.038(2) 0.051(3) 0.058(3) 0.000(2) 0.009(2) -0.002(2)
C7 0.040(3) 0.048(3) 0.081(4) 0.009(2) 0.023(3) 0.009(3)
C8 0.064(3) 0.056(4) 0.073(4) 0.013(3) 0.031(3) 0.002(3)
C9 0.046(3) 0.073(4) 0.070(4) 0.002(3) 0.013(3) 0.007(3)
C10 0.059(3) 0.069(4) 0.063(3) 0.002(3) 0.023(3) 0.004(3)
C11 0.079(4) 0.108(6) 0.066(4) -0.019(4) 0.016(3) 0.001(4)
C12 0.121(6) 0.080(5) 0.053(4) -0.014(4) 0.006(4) -0.006(4)
C13 0.048(3) 0.048(4) 0.071(4) 0.005(3) 0.013(3) -0.005(3)
C14 0.056(3) 0.052(3) 0.056(3) 0.000(3) 0.013(3) 0.004(3)
C15 0.057(3) 0.081(4) 0.063(4) 0.004(3) 0.000(3) -0.007(3)
C16 0.056(3) 0.061(4) 0.066(3) -0.002(3) 0.028(3) 0.004(3)
C17 0.044(3) 0.053(3) 0.057(3) 0.002(3) 0.011(2) 0.000(3)
C18 0.064(3) 0.051(3) 0.061(3) -0.003(3) 0.012(3) 0.006(3)
C19 0.058(3) 0.057(4) 0.070(4) -0.007(3) 0.012(3) 0.009(3)
C20 0.043(2) 0.079(4) 0.065(3) -0.004(3) 0.016(2) 0.000(3)
C21 0.052(3) 0.066(4) 0.068(3) 0.004(3) 0.021(2) 0.002(3)
C22 0.095(4) 0.138(7) 0.060(4) 0.028(5) 0.028(3) 0.005(4)

loop_
_atom_type_symbol
_atom_type_description
_atom_type_scat_dispersion_real
_atom_type_scat_dispersion_imag
_atom_type_scat_source
C C 0.0033 0.0016 'International Tables Vol C Tables 4.2.6.8 and 6.1.1.4'
H H 0.0000 0.0000 'International Tables Vol C Tables 4.2.6.8 and 6.1.1.4'
N N 0.0061 0.0033 'International Tables Vol C Tables 4.2.6.8 and 6.1.1.4'
O O 0.0106 0.0060 'International Tables Vol C Tables 4.2.6.8 and 6.1.1.4'

loop_
_geom_angle_atom_site_label_1
_geom_angle_atom_site_label_2
_geom_angle_atom_site_label_3
_geom_angle_site_symmetry_1
_geom_angle_site_symmetry_3
_geom_angle
_geom_angle_publ_flag
C3 O1 C1 . . 106.5(4) ?
C14 O4 C12 . . 107.4(4) ?
O2 N1 O3 . . 122.7(5) ?
O2 N1 C10 . . 117.9(5) ?
O3 N1 C10 . . 119.4(5) ?
O5 N2 O6 . . 124.5(5) ?
O5 N2 C21 . . 115.5(5) ?
O6 N2 C21 . . 120.0(5) ?
O1 C1 C4 . . 109.0(5) ?
O1 C1 H1A . . 109.9 ?
C4 C1 H1A . . 109.9 ?
O1 C1 H1B . . 109.9 ?
C4 C1 H1B . . 109.9 ?
H1A C1 H1B . . 108.3 ?
C5 C2 C3 . . 119.6(5) ?
C5 C2 C4 . . 132.0(5) ?
C3 C2 C4 . . 108.4(5) ?
O1 C3 C8 . . 124.4(5) ?
O1 C3 C2 . . 113.2(5) ?
C8 C3 C2 . . 122.4(5) ?
C1 C4 C2 . . 101.3(5) ?
C1 C4 H4A . . 111.5 ?
C2 C4 H4A . . 111.5 ?
C1 C4 H4B . . 111.5 ?
C2 C4 H4B . . 111.5 ?
H4A C4 H4B . . 109.3 ?
C2 C5 C6 . . 119.4(5) ?
C2 C5 H5A . . 120.3 ?
C6 C5 H5A . . 120.3 ?
C5 C6 C7 . . 119.9(5) ?
C5 C6 C9 . . 117.8(4) ?
C7 C6 C9 . . 122.2(5) ?
C8 C7 C6 . . 120.1(5) ?
C8 C7 H7A . . 120.0 ?
C6 C7 H7A . . 120.0 ?
C3 C8 C7 . . 118.7(5) ?
C3 C8 H8A . . 120.7 ?
C7 C8 H8A . . 120.7 ?
C10 C9 C6 . . 132.0(5) ?
C10 C9 H9A . . 114.0 ?
C6 C9 H9A . . 114.0 ?
C9 C10 N1 . . 121.4(5) ?
C9 C10 C11 . . 126.3(6) ?
N1 C10 C11 . . 112.4(5) ?
C10 C11 H11A . . 109.5 ?
C10 C11 H11B . . 109.5 ?
H11A C11 H11B . . 109.5 ?
C10 C11 H11C . . 109.5 ?
H11A C11 H11C . . 109.5 ?
H11B C11 H11C . . 109.5 ?
O4 C12 C15 . . 108.3(5) ?
O4 C12 H12A . . 110.0 ?
C15 C12 H12A . . 110.0 ?
O4 C12 H12B . . 110.0 ?
C15 C12 H12B . . 110.0 ?
H12A C12 H12B . . 108.4 ?
C16 C13 C14 . . 118.3(5) ?
C16 C13 C15 . . 133.8(5) ?
C14 C13 C15 . . 107.9(5) ?
O4 C14 C19 . . 122.9(5) ?
O4 C14 C13 . . 113.9(5) ?
C19 C14 C13 . . 123.1(5) ?
C12 C15 C13 . . 101.8(5) ?
C12 C15 H15A . . 111.4 ?
C13 C15 H15A . . 111.4 ?
C12 C15 H15B . . 111.4 ?
C13 C15 H15B . . 111.4 ?
H15A C15 H15B . . 109.3 ?
C13 C16 C17 . . 121.9(5) ?
C13 C16 H16A . . 119.1 ?
C17 C16 H16A . . 119.1 ?
C18 C17 C16 . . 116.6(5) ?
C18 C17 C20 . . 124.1(5) ?
C16 C17 C20 . . 119.1(4) ?
C19 C18 C17 . . 124.0(5) ?
C19 C18 H18A . . 118.0 ?
C17 C18 H18A . . 118.0 ?
C14 C19 C18 . . 116.0(5) ?
C14 C19 H19A . . 122.0 ?
C18 C19 H19A . . 122.0 ?
C21 C20 C17 . . 132.5(5) ?
C21 C20 H20A . . 113.8 ?
C17 C20 H20A . . 113.8 ?
C20 C21 N2 . . 118.3(5) ?
C20 C21 C22 . . 127.9(5) ?
N2 C21 C22 . . 113.7(5) ?
C21 C22 H22A . . 109.5 ?
C21 C22 H22B . . 109.5 ?
H22A C22 H22B . . 109.5 ?
C21 C22 H22C . . 109.5 ?
H22A C22 H22C . . 109.5 ?
H22B C22 H22C . . 109.5 ?

loop_
_geom_bond_atom_site_label_1
_geom_bond_atom_site_label_2
_geom_bond_site_symmetry_2
_geom_bond_distance
_geom_bond_publ_flag
N1 O2 . 1.197(6) ?
N1 O3 . 1.221(6) ?
N1 C10 . 1.476(7) ?
N2 O5 . 1.194(6) ?
N2 O6 . 1.211(6) ?
N2 C21 . 1.475(7) ?
C1 O1 . 1.446(8) ?
C1 H1A . 0.9700 ?
C1 H1B . 0.9700 ?
C2 C5 . 1.375(7) ?
C2 C3 . 1.386(7) ?
C3 O1 . 1.362(6) ?
C3 C8 . 1.362(7) ?
C4 C1 . 1.505(9) ?
C4 C2 . 1.506(7) ?
C4 H4A . 0.9700 ?
C4 H4B . 0.9700 ?
C5 C6 . 1.395(7) ?
C5 H5A . 0.9300 ?
C6 C7 . 1.404(6) ?
C6 C9 . 1.468(7) ?
C7 C8 . 1.389(7) ?
C7 H7A . 0.9300 ?
C8 H8A . 0.9300 ?
C9 C10 . 1.325(7) ?
C9 H9A . 0.9300 ?
C10 C11 . 1.490(7) ?
C11 H11A . 0.9600 ?
C11 H11B . 0.9600 ?
C11 H11C . 0.9600 ?
C12 O4 . 1.452(8) ?
C12 H12A . 0.9700 ?
C12 H12B . 0.9700 ?
C13 C16 . 1.363(7) ?
C13 C14 . 1.383(7) ?
C14 O4 . 1.363(6) ?
C14 C19 . 1.368(7) ?
C15 C12 . 1.521(8) ?
C15 C13 . 1.521(7) ?
C15 H15A . 0.9700 ?
C15 H15B . 0.9700 ?
C16 C17 . 1.389(7) ?
C16 H16A . 0.9300 ?
C17 C18 . 1.383(7) ?
C17 C20 . 1.458(7) ?
C18 C19 . 1.379(7) ?
C18 H18A . 0.9300 ?
C19 H19A . 0.9300 ?
C20 C21 . 1.331(7) ?
C20 H20A . 0.9300 ?
C21 C22 . 1.489(8) ?
C22 H22A . 0.9600 ?
C22 H22B . 0.9600 ?
C22 H22C . 0.9600 ?

loop_
_geom_hbond_atom_site_label_D
_geom_hbond_atom_site_label_H
_geom_hbond_atom_site_label_A
_geom_hbond_site_symmetry_A
_geom_hbond_distance_DH
_geom_hbond_distance_HA
_geom_hbond_distance_DA
_geom_hbond_angle_DHA
C7 H7A N1 . 0.93 2.58 3.096(8) 116
C18 H18A N2 . 0.93 2.60 3.094(7) 114
C4 H4A Cg4 1_555 0.97 2.88 3.673(8) 140
C8 H8A Cg3 2_656 0.93 2.92 3.578(8) 129
C15 H15B Cg2 1_555 0.97 2.85 3.636(7) 139
C19 H19A Cg2 2_746 0.93 2.75 3.497(7) 139

loop_
_geom_torsion_atom_site_label_1
_geom_torsion_atom_site_label_2
_geom_torsion_atom_site_label_3
_geom_torsion_atom_site_label_4
_geom_torsion_site_symmetry_1
_geom_torsion_site_symmetry_2
_geom_torsion_site_symmetry_3
_geom_torsion_site_symmetry_4
_geom_torsion
_geom_torsion_publ_flag
C2 C3 O1 C1 . . . . 7.9(7) ?
C4 C1 O1 C3 . . . . -12.6(7) ?
C8 C3 O1 C1 . . . . -172.9(6) ?
O2 N1 C10 C9 . . . . 129.9(6) ?
O3 N1 C10 C9 . . . . -49.9(8) ?
O2 N1 C10 C11 . . . . -49.8(7) ?
O3 N1 C10 C11 . . . . 130.4(6) ?
O5 N2 C21 C20 . . . . -131.9(6) ?
O5 N2 C21 C22 . . . . 45.6(8) ?
O6 N2 C21 C20 . . . . 50.6(8) ?
O6 N2 C21 C22 . . . . -132.0(6) ?
C5 C2 C3 O1 . . . . -179.7(5) ?
C4 C2 C3 O1 . . . . -0.1(7) ?
C5 C2 C3 C8 . . . . 1.0(8) ?
C4 C2 C3 C8 . . . . -179.3(6) ?
C3 C2 C5 C6 . . . . -0.8(8) ?
C4 C2 C5 C6 . . . . 179.7(6) ?
O1 C3 C8 C7 . . . . -180.0(5) ?
C2 C3 C8 C7 . . . . -0.8(8) ?
C2 C4 C1 O1 . . . . 12.0(7) ?
C1 C4 C2 C5 . . . . 172.3(6) ?
C1 C4 C2 C3 . . . . -7.3(7) ?
C2 C5 C6 C7 . . . . 0.4(8) ?
C2 C5 C6 C9 . . . . 176.9(5) ?
C5 C6 C7 C8 . . . . -0.1(8) ?
C9 C6 C7 C8 . . . . -176.5(5) ?
C5 C6 C9 C10 . . . . 153.4(7) ?
C7 C6 C9 C10 . . . . -30.1(10) ?
C6 C7 C8 C3 . . . . 0.3(8) ?
C6 C9 C10 N1 . . . . -5.0(11) ?
C6 C9 C10 C11 . . . . 174.6(6) ?
C15 C12 O4 C14 . . . . 7.6(7) ?
C15 C13 C14 O4 . . . . -2.1(6) ?
C15 C13 C14 C19 . . . . -178.9(5) ?
C16 C13 C14 O4 . . . . 177.5(5) ?
C16 C13 C14 C19 . . . . 0.7(8) ?
C14 C13 C16 C17 . . . . 1.2(8) ?
C15 C13 C16 C17 . . . . -179.4(6) ?
C19 C14 O4 C12 . . . . 173.4(6) ?
C13 C14 O4 C12 . . . . -3.5(6) ?
O4 C14 C19 C18 . . . . -177.4(5) ?
C13 C14 C19 C18 . . . . -0.8(8) ?
C13 C15 C12 O4 . . . . -8.3(7) ?
C12 C15 C13 C14 . . . . 6.3(6) ?
C12 C15 C13 C16 . . . . -173.2(6) ?
C13 C16 C17 C18 . . . . -2.7(8) ?
C13 C16 C17 C20 . . . . -177.7(5) ?
C16 C17 C18 C19 . . . . 2.6(8) ?
C20 C17 C18 C19 . . . . 177.4(5) ?
C18 C17 C20 C21 . . . . 32.8(10) ?
C16 C17 C20 C21 . . . . -152.5(7) ?
C17 C18 C19 C14 . . . . -0.9(8) ?
C17 C20 C21 N2 . . . . 6.0(10) ?
C17 C20 C21 C22 . . . . -171.0(7) ?
